data_1534651
loop_
_publ_author_name
'Schneidersmann, C.'
'Hoppe, R.'

_publ_section_title
;
 Neue Alkalioxoarsenate (V): Zur Kenntnis von Rb2 Li (As O4) und Cs2 Li
 (As O4)
;
_journal_name_full 'Zeitschrift fuer Anorganische und Allgemeine Chemie'
_journal_page_first 103
_journal_page_last 111
_journal_volume 610
_journal_year 1992
_chemical_formula_sum 'As Li O4 Rb2'
_chemical_name_systematic 'Rb2 Li (As O4)'
_space_group_IT_number 36
_symmetry_space_group_name_Hall 'C 2c -2'
_symmetry_space_group_name_H-M 'C m c 21'
_cell_angle_alpha 90
_cell_angle_beta 90
_cell_angle_gamma 90
_cell_formula_units_Z 4
_cell_length_a 5.821
_cell_length_b 11.711
_cell_length_c 7.924
_cell_volume 540.177
_citation_journal_id_ASTM ZAACAB
_cod_data_source_file Schneidersmann_ZAACAB_1992_100.cif
_cod_data_source_block As1Li1O4Rb2
_cod_original_cell_volume 540.1769
_cod_original_formula_sum 'As1 Li1 O4 Rb2'
_cod_database_code 1534651

loop_
_symmetry_equiv_pos_as_xyz
x,y,z
-x,-y,z+1/2
-x,y,z
x,-y,z+1/2
x+1/2,y+1/2,z
-x+1/2,-y+1/2,z+1/2
-x+1/2,y+1/2,z
x+1/2,-y+1/2,z+1/2

loop_
_atom_site_label
_atom_site_type_symbol
_atom_site_fract_x
_atom_site_fract_y
_atom_site_fract_z
_atom_site_occupancy
_atom_site_U_iso_or_equiv
Rb1 Rb+1 0 0.3959 0 1 0.0
As1 As+5 0 0.3104 0.4449 1 0.0
O1 O-2 0 0.1679 0.4772 1 0.0
Rb2 Rb+1 0 0.9422 0.6535 1 0.0
O2 O-2 0 0.3682 0.6419 1 0.0
Li1 Li+1 0 0.7935 0.2324 1 0.0
O3 O-2 0.7643 0.3539 0.3396 1 0.0
